data_1508038
loop_
_publ_author_name
'Shipmana, Patrick O'
'Lafrenierea, Matthew A'
'Colquhouna, Craig D S'
'Kraatz, Heinz-Bernhard'

_publ_section_title
;
 Synthesis of a series of 1,n'-disubstituted ferrocene derivatives
 containing disulfides
;
_journal_name_full
;
Inorganica Chimica Acta
;
_journal_page_first 195
_journal_page_last 200
_journal_paper_doi 10.1016/j.ica.2012.05.013
_journal_volume 391
_journal_year 2012
_chemical_formula_sum 'C20 H26 Fe N2 O5'
_chemical_formula_weight 430.28
_space_group_IT_number 4
_symmetry_cell_setting monoclinic
_symmetry_space_group_name_Hall 'P 2yb'
_symmetry_space_group_name_H-M 'P 1 21 1'
_atom_sites_solution_hydrogens geom
_atom_sites_solution_primary direct
_atom_sites_solution_secondary difmap
_cell_angle_alpha 90.00
_cell_angle_beta 98.698(4)
_cell_angle_gamma 90.00
_cell_formula_units_Z 2
_cell_length_a 12.5371(10)
_cell_length_b 5.7555(4)
_cell_length_c 13.6054(10)
_cell_measurement_temperature 150(2)
_cell_volume 970.44(13)
_computing_structure_refinement 'SHELXL-97 (Sheldrick, 1997)'
_computing_structure_solution 'SHELXS-97 (Sheldrick, 1990)'
_diffrn_ambient_temperature 150(2)
_diffrn_measured_fraction_theta_full 0.998
_diffrn_measured_fraction_theta_max 0.998
_diffrn_radiation_monochromator graphite
_diffrn_radiation_source 'fine-focus sealed tube'
_diffrn_radiation_type MoK\a
_diffrn_radiation_wavelength 0.71073
_diffrn_reflns_av_R_equivalents 0.0390
_diffrn_reflns_av_sigmaI/netI 0.0621
_diffrn_reflns_limit_h_max 16
_diffrn_reflns_limit_h_min -16
_diffrn_reflns_limit_k_max 7
_diffrn_reflns_limit_k_min -7
_diffrn_reflns_limit_l_max 18
_diffrn_reflns_limit_l_min -17
_diffrn_reflns_number 10954
_diffrn_reflns_theta_full 28.24
_diffrn_reflns_theta_max 28.24
_diffrn_reflns_theta_min 1.51
_exptl_absorpt_coefficient_mu 0.812
_exptl_absorpt_correction_T_max 0.8949
_exptl_absorpt_correction_T_min 0.8353
_exptl_crystal_density_diffrn 1.473
_exptl_crystal_density_method 'not measured'
_exptl_crystal_F_000 452
_exptl_crystal_size_max 0.23
_exptl_crystal_size_mid 0.16
_exptl_crystal_size_min 0.14
_refine_diff_density_max 0.539
_refine_diff_density_min -0.281
_refine_diff_density_rms 0.070
_refine_ls_abs_structure_details 'Flack H D (1983), Acta Cryst. A39, 876-881'
_refine_ls_abs_structure_Flack 0.075(15)
_refine_ls_extinction_method none
_refine_ls_goodness_of_fit_ref 0.994
_refine_ls_hydrogen_treatment mixed
_refine_ls_matrix_type full
_refine_ls_number_parameters 253
_refine_ls_number_reflns 4635
_refine_ls_number_restraints 1
_refine_ls_restrained_S_all 0.994
_refine_ls_R_factor_all 0.0489
_refine_ls_R_factor_gt 0.0391
_refine_ls_shift/su_max 0.001
_refine_ls_shift/su_mean 0.000
_refine_ls_structure_factor_coef Fsqd
_refine_ls_weighting_details 'calc w=1/[\s^2^(Fo^2^)+(0.0436P)^2^+0.0000P] where P=(Fo^2^+2Fc^2^)/3'
_refine_ls_weighting_scheme calc
_refine_ls_wR_factor_gt 0.0844
_refine_ls_wR_factor_ref 0.0887
_reflns_number_gt 4019
_reflns_number_total 4635
_reflns_threshold_expression >2sigma(I)
_cod_data_source_file ICA-2012-391-185-200.cif
_cod_data_source_block 09056
_cod_original_sg_symbol_H-M 'P 21'
_cod_database_code 1508038

loop_
_symmetry_equiv_pos_as_xyz
'x, y, z'
'-x, y+1/2, -z'

loop_
_atom_site_label
_atom_site_type_symbol
_atom_site_fract_x
_atom_site_fract_y
_atom_site_fract_z
_atom_site_U_iso_or_equiv
_atom_site_adp_type
_atom_site_occupancy
_atom_site_symmetry_multiplicity
_atom_site_calc_flag
_atom_site_refinement_flags
Fe1 Fe 0.74357(3) 0.77318(5) 0.93738(3) 0.01436(9) Uani 1 1 d .
O1 O 0.90685(17) 0.3740(4) 0.77767(16) 0.0285(5) Uani 1 1 d .
O2 O 1.18574(15) 1.3069(4) 0.69708(15) 0.0273(5) Uani 1 1 d .
O3 O 1.17838(16) 1.0257(4) 0.57873(16) 0.0280(5) Uani 1 1 d .
O4 O 0.6954(2) 0.8406(4) 0.65278(17) 0.0374(6) Uani 1 1 d .
O5 O 0.62855(18) 0.4975(4) 0.69182(16) 0.0287(5) Uani 1 1 d .
N1 N 0.93876(18) 0.7522(5) 0.75058(16) 0.0235(5) Uani 1 1 d .
H1A H 0.9423 0.8926 0.7765 0.028 Uiso 1 1 calc R
C31 C 1.3056(3) 1.4820(6) 0.5894(2) 0.0295(7) Uani 1 1 d .
H31A H 1.2540 1.6098 0.5746 0.044 Uiso 1 1 calc R
H31B H 1.2889 1.3594 0.5395 0.044 Uiso 1 1 calc R
H31C H 1.3789 1.5397 0.5881 0.044 Uiso 1 1 calc R
C1 C 0.8399(2) 0.4885(5) 0.9707(2) 0.0214(6) Uani 1 1 d .
H1B H 0.8190 0.3227 0.9568 0.026 Uiso 1 1 calc R
C2 C 0.8309(2) 0.6145(5) 1.0591(2) 0.0233(6) Uani 1 1 d .
H2A H 0.8006 0.5525 1.1177 0.028 Uiso 1 1 calc R
C3 C 0.8690(2) 0.8403(5) 1.0498(2) 0.0222(7) Uani 1 1 d .
H3A H 0.8707 0.9663 1.1006 0.027 Uiso 1 1 calc R
C4 C 0.9035(2) 0.8621(5) 0.9543(2) 0.0216(7) Uani 1 1 d .
H4A H 0.9347 1.0041 0.9272 0.026 Uiso 1 1 calc R
C5 C 0.8858(2) 0.6431(5) 0.9057(2) 0.0187(6) Uani 1 1 d .
C6 C 0.9103(2) 0.5782(5) 0.8054(2) 0.0191(6) Uani 1 1 d .
C7 C 0.9646(2) 0.7251(5) 0.6499(2) 0.0223(7) Uani 1 1 d .
H7A H 0.9128 0.6160 0.6121 0.027 Uiso 1 1 calc R
H7B H 1.0379 0.6588 0.6532 0.027 Uiso 1 1 calc R
C8 C 0.9594(2) 0.9565(5) 0.5971(2) 0.0230(6) Uani 1 1 d .
H8A H 0.9782 0.9336 0.5296 0.028 Uiso 1 1 calc R
H8B H 0.8845 1.0158 0.5895 0.028 Uiso 1 1 calc R
N2 N 1.0313(2) 1.1287(4) 0.64896(19) 0.0225(5) Uani 1 1 d .
H2B H 1.0060 1.2263 0.6895 0.027 Uiso 1 1 calc R
C10 C 1.1369(2) 1.1442(5) 0.6368(2) 0.0205(6) Uani 1 1 d .
C11 C 1.2978(2) 1.3852(5) 0.6913(2) 0.0239(6) Uani 1 1 d .
C12 C 1.3759(3) 1.1874(6) 0.7185(3) 0.0327(8) Uani 1 1 d .
H12A H 1.3643 1.0679 0.6667 0.049 Uiso 1 1 calc R
H12B H 1.3639 1.1204 0.7822 0.049 Uiso 1 1 calc R
H12C H 1.4500 1.2457 0.7244 0.049 Uiso 1 1 calc R
C13 C 1.3131(3) 1.5772(5) 0.7695(2) 0.0292(7) Uani 1 1 d .
H13A H 1.2619 1.7033 0.7493 0.044 Uiso 1 1 calc R
H13B H 1.3870 1.6373 0.7756 0.044 Uiso 1 1 calc R
H13C H 1.3003 1.5145 0.8336 0.044 Uiso 1 1 calc R
C14 C 0.63544(19) 0.7932(6) 0.80898(19) 0.0190(5) Uani 1 1 d .
C15 C 0.5920(2) 0.6609(5) 0.8824(2) 0.0215(6) Uani 1 1 d .
H15A H 0.5683 0.4950 0.8756 0.026 Uiso 1 1 calc R
C16 C 0.5878(2) 0.8033(6) 0.9657(2) 0.0228(7) Uani 1 1 d .
H16A H 0.5610 0.7563 1.0284 0.027 Uiso 1 1 calc R
C17 C 0.6307(2) 1.0278(5) 0.9455(2) 0.0221(6) Uani 1 1 d .
H17A H 0.6390 1.1635 0.9920 0.027 Uiso 1 1 calc R
C18 C 0.6602(2) 1.0224(5) 0.8488(2) 0.0213(6) Uani 1 1 d .
H18A H 0.6923 1.1531 0.8147 0.026 Uiso 1 1 calc R
C19 C 0.6571(2) 0.7208(5) 0.7102(2) 0.0224(7) Uani 1 1 d .
C20 C 0.6474(3) 0.4059(6) 0.5970(3) 0.0379(9) Uani 1 1 d .
H20A H 0.6237 0.2436 0.5911 0.057 Uiso 1 1 calc R
H20B H 0.7245 0.4146 0.5925 0.057 Uiso 1 1 calc R
H20C H 0.6067 0.4974 0.5432 0.057 Uiso 1 1 calc R

loop_
_atom_site_aniso_label
_atom_site_aniso_U_11
_atom_site_aniso_U_22
_atom_site_aniso_U_33
_atom_site_aniso_U_23
_atom_site_aniso_U_13
_atom_site_aniso_U_12
Fe1 0.01310(16) 0.01472(17) 0.01577(17) 0.00031(19) 0.00382(12) 0.00060(18)
O1 0.0343(12) 0.0225(10) 0.0317(13) -0.0058(9) 0.0146(10) -0.0017(9)
O2 0.0206(9) 0.0383(15) 0.0247(11) -0.0039(11) 0.0086(8) -0.0042(10)
O3 0.0268(11) 0.0285(11) 0.0302(12) -0.0082(10) 0.0089(9) 0.0009(9)
O4 0.0534(15) 0.0335(14) 0.0269(13) 0.0003(10) 0.0115(11) -0.0091(10)
O5 0.0410(13) 0.0222(11) 0.0241(12) -0.0060(9) 0.0090(10) -0.0051(9)
N1 0.0347(12) 0.0179(12) 0.0202(11) -0.0041(12) 0.0121(9) -0.0040(12)
C31 0.0294(17) 0.0315(18) 0.0278(17) 0.0051(15) 0.0057(14) 0.0007(14)
C1 0.0184(14) 0.0224(15) 0.0239(16) 0.0019(12) 0.0051(12) 0.0049(11)
C2 0.0226(15) 0.0299(17) 0.0167(15) 0.0049(13) 0.0012(12) 0.0087(12)
C3 0.0185(14) 0.0285(18) 0.0189(15) -0.0048(11) 0.0008(12) 0.0024(11)
C4 0.0160(14) 0.0205(14) 0.0291(17) -0.0042(13) 0.0057(13) -0.0031(11)
C5 0.0115(13) 0.0214(14) 0.0238(16) -0.0026(13) 0.0049(11) 0.0015(10)
C6 0.0130(13) 0.0238(15) 0.0209(15) -0.0033(12) 0.0039(11) 0.0005(10)
C7 0.0264(14) 0.0260(19) 0.0166(13) -0.0031(11) 0.0100(11) -0.0014(11)
C8 0.0227(15) 0.0288(16) 0.0179(15) -0.0010(13) 0.0044(12) -0.0035(12)
N2 0.0237(13) 0.0221(12) 0.0232(13) -0.0041(11) 0.0084(10) -0.0039(10)
C10 0.0234(15) 0.0200(14) 0.0185(15) 0.0038(12) 0.0040(12) -0.0004(11)
C11 0.0216(15) 0.0246(15) 0.0256(17) 0.0029(13) 0.0036(13) -0.0043(12)
C12 0.0235(17) 0.0333(18) 0.040(2) 0.0079(14) 0.0010(15) -0.0010(12)
C13 0.0309(17) 0.0297(17) 0.0262(18) -0.0017(14) 0.0022(14) -0.0070(13)
C14 0.0149(11) 0.0217(14) 0.0198(13) 0.0071(15) 0.0009(9) -0.0003(13)
C15 0.0164(14) 0.0239(14) 0.0236(16) 0.0007(13) 0.0010(12) -0.0017(11)
C16 0.0130(12) 0.0317(19) 0.0242(14) 0.0013(14) 0.0043(10) 0.0024(13)
C17 0.0173(14) 0.0202(14) 0.0284(17) -0.0018(12) 0.0020(12) 0.0044(11)
C18 0.0210(14) 0.0179(14) 0.0248(16) 0.0041(12) 0.0028(12) 0.0019(11)
C19 0.0199(14) 0.0248(18) 0.0218(15) 0.0024(11) 0.0007(11) -0.0007(10)
C20 0.058(2) 0.0279(18) 0.0303(19) -0.0083(15) 0.0133(18) -0.0068(16)

loop_
_atom_type_symbol
_atom_type_description
_atom_type_scat_dispersion_real
_atom_type_scat_dispersion_imag
_atom_type_scat_source
C C 0.0033 0.0016 'International Tables Vol C Tables 4.2.6.8 and 6.1.1.4'
H H 0.0000 0.0000 'International Tables Vol C Tables 4.2.6.8 and 6.1.1.4'
N N 0.0061 0.0033 'International Tables Vol C Tables 4.2.6.8 and 6.1.1.4'
O O 0.0106 0.0060 'International Tables Vol C Tables 4.2.6.8 and 6.1.1.4'
Fe Fe 0.3463 0.8444 'International Tables Vol C Tables 4.2.6.8 and 6.1.1.4'

loop_
_geom_angle_atom_site_label_1
_geom_angle_atom_site_label_2
_geom_angle_atom_site_label_3
_geom_angle
C5 Fe1 C15 127.03(12)
C5 Fe1 C1 41.13(11)
C15 Fe1 C1 108.27(12)
C5 Fe1 C14 109.15(11)
C15 Fe1 C14 40.90(11)
C1 Fe1 C14 121.80(13)
C5 Fe1 C4 40.82(11)
C15 Fe1 C4 164.26(12)
C1 Fe1 C4 68.92(12)
C14 Fe1 C4 126.37(12)
C5 Fe1 C17 154.95(12)
C15 Fe1 C17 68.55(12)
C1 Fe1 C17 161.65(12)
C14 Fe1 C17 68.45(12)
C4 Fe1 C17 119.12(11)
C5 Fe1 C18 121.06(12)
C15 Fe1 C18 69.08(12)
C1 Fe1 C18 156.96(11)
C14 Fe1 C18 41.17(13)
C4 Fe1 C18 107.10(12)
C17 Fe1 C18 40.48(12)
C5 Fe1 C16 163.16(12)
C15 Fe1 C16 40.19(12)
C1 Fe1 C16 124.90(12)
C14 Fe1 C16 68.25(11)
C4 Fe1 C16 154.15(12)
C17 Fe1 C16 41.12(12)
C18 Fe1 C16 68.74(12)
C5 Fe1 C2 68.33(12)
C15 Fe1 C2 120.53(12)
C1 Fe1 C2 40.62(11)
C14 Fe1 C2 156.36(13)
C4 Fe1 C2 68.11(13)
C17 Fe1 C2 124.15(12)
C18 Fe1 C2 160.80(12)
C16 Fe1 C2 106.98(12)
C5 Fe1 C3 68.37(12)
C15 Fe1 C3 153.81(11)
C1 Fe1 C3 68.07(12)
C14 Fe1 C3 163.18(12)
C4 Fe1 C3 40.91(12)
C17 Fe1 C3 106.35(12)
C18 Fe1 C3 124.66(11)
C16 Fe1 C3 119.09(12)
C2 Fe1 C3 39.70(12)
C10 O2 C11 122.0(2)
C19 O5 C20 116.0(2)
C6 N1 C7 124.2(3)
C6 N1 H1A 117.9
C7 N1 H1A 117.9
C11 C31 H31A 109.5
C11 C31 H31B 109.5
H31A C31 H31B 109.5
C11 C31 H31C 109.5
H31A C31 H31C 109.5
H31B C31 H31C 109.5
C2 C1 C5 107.1(3)
C2 C1 Fe1 70.10(16)
C5 C1 Fe1 69.20(16)
C2 C1 H1B 126.4
C5 C1 H1B 126.4
Fe1 C1 H1B 126.4
C3 C2 C1 109.0(3)
C3 C2 Fe1 70.21(18)
C1 C2 Fe1 69.29(16)
C3 C2 H2A 125.5
C1 C2 H2A 125.5
Fe1 C2 H2A 125.5
C2 C3 C4 108.5(3)
C2 C3 Fe1 70.08(18)
C4 C3 Fe1 69.21(17)
C2 C3 H3A 125.7
C4 C3 H3A 125.7
Fe1 C3 H3A 125.7
C5 C4 C3 107.2(3)
C5 C4 Fe1 69.22(17)
C3 C4 Fe1 69.88(16)
C5 C4 H4A 126.4
C3 C4 H4A 126.4
Fe1 C4 H4A 126.4
C4 C5 C1 108.2(3)
C4 C5 C6 127.3(3)
C1 C5 C6 124.5(3)
C4 C5 Fe1 69.96(17)
C1 C5 Fe1 69.67(15)
C6 C5 Fe1 126.4(2)
O1 C6 N1 123.1(3)
O1 C6 C5 121.1(3)
N1 C6 C5 115.8(2)
N1 C7 C8 110.6(2)
N1 C7 H7A 109.5
C8 C7 H7A 109.5
N1 C7 H7B 109.5
C8 C7 H7B 109.5
H7A C7 H7B 108.1
N2 C8 C7 113.1(2)
N2 C8 H8A 109.0
C7 C8 H8A 109.0
N2 C8 H8B 109.0
C7 C8 H8B 109.0
H8A C8 H8B 107.8
C10 N2 C8 122.0(2)
C10 N2 H2B 119.0
C8 N2 H2B 119.0
O3 C10 O2 126.3(3)
O3 C10 N2 124.1(3)
O2 C10 N2 109.7(2)
O2 C11 C12 109.9(2)
O2 C11 C31 110.6(2)
C12 C11 C31 111.9(3)
O2 C11 C13 101.7(2)
C12 C11 C13 111.5(3)
C31 C11 C13 110.7(3)
C11 C12 H12A 109.5
C11 C12 H12B 109.5
H12A C12 H12B 109.5
C11 C12 H12C 109.5
H12A C12 H12C 109.5
H12B C12 H12C 109.5
C11 C13 H13A 109.5
C11 C13 H13B 109.5
H13A C13 H13B 109.5
C11 C13 H13C 109.5
H13A C13 H13C 109.5
H13B C13 H13C 109.5
C15 C14 C18 108.0(2)
C15 C14 C19 129.1(3)
C18 C14 C19 122.9(3)
C15 C14 Fe1 69.29(16)
C18 C14 Fe1 69.73(16)
C19 C14 Fe1 125.04(18)
C16 C15 C14 108.5(3)
C16 C15 Fe1 70.51(16)
C14 C15 Fe1 69.81(15)
C16 C15 H15A 125.7
C14 C15 H15A 125.7
Fe1 C15 H15A 125.7
C15 C16 C17 107.9(3)
C15 C16 Fe1 69.31(16)
C17 C16 Fe1 69.31(15)
C15 C16 H16A 126.0
C17 C16 H16A 126.0
Fe1 C16 H16A 126.0
C18 C17 C16 108.3(3)
C18 C17 Fe1 69.88(16)
C16 C17 Fe1 69.57(15)
C18 C17 H17A 125.9
C16 C17 H17A 125.9
Fe1 C17 H17A 125.9
C17 C18 C14 107.3(2)
C17 C18 Fe1 69.64(16)
C14 C18 Fe1 69.09(15)
C17 C18 H18A 126.4
C14 C18 H18A 126.4
Fe1 C18 H18A 126.4
O4 C19 O5 123.4(3)
O4 C19 C14 125.5(3)
O5 C19 C14 111.1(2)
O5 C20 H20A 109.5
O5 C20 H20B 109.5
H20A C20 H20B 109.5
O5 C20 H20C 109.5
H20A C20 H20C 109.5
H20B C20 H20C 109.5

loop_
_geom_bond_atom_site_label_1
_geom_bond_atom_site_label_2
_geom_bond_distance
Fe1 C5 2.039(3)
Fe1 C15 2.039(3)
Fe1 C1 2.045(3)
Fe1 C14 2.046(3)
Fe1 C4 2.049(3)
Fe1 C17 2.051(3)
Fe1 C18 2.055(3)
Fe1 C16 2.055(3)
Fe1 C2 2.056(3)
Fe1 C3 2.058(3)
O1 C6 1.233(3)
O2 C10 1.331(4)
O2 C11 1.488(3)
O3 C10 1.219(3)
O4 C19 1.196(3)
O5 C19 1.347(3)
O5 C20 1.445(4)
N1 C6 1.329(4)
N1 C7 1.463(3)
N1 H1A 0.8800
C31 C11 1.511(4)
C31 H31A 0.9800
C31 H31B 0.9800
C31 H31C 0.9800
C1 C2 1.423(4)
C1 C5 1.435(4)
C1 H1B 1.0000
C2 C3 1.397(4)
C2 H2A 1.0000
C3 C4 1.435(4)
C3 H3A 1.0000
C4 C5 1.425(4)
C4 H4A 1.0000
C5 C6 1.491(4)
C7 C8 1.510(4)
C7 H7A 0.9900
C7 H7B 0.9900
C8 N2 1.450(4)
C8 H8A 0.9900
C8 H8B 0.9900
N2 C10 1.361(4)
N2 H2B 0.8800
C11 C12 1.511(4)
C11 C13 1.525(4)
C12 H12A 0.9800
C12 H12B 0.9800
C12 H12C 0.9800
C13 H13A 0.9800
C13 H13B 0.9800
C13 H13C 0.9800
C14 C15 1.427(4)
C14 C18 1.442(4)
C14 C19 1.471(4)
C15 C16 1.407(4)
C15 H15A 1.0000
C16 C17 1.442(4)
C16 H16A 1.0000
C17 C18 1.420(4)
C17 H17A 1.0000
C18 H18A 1.0000
C20 H20A 0.9800
C20 H20B 0.9800
C20 H20C 0.9800

loop_
_geom_torsion_atom_site_label_1
_geom_torsion_atom_site_label_2
_geom_torsion_atom_site_label_3
_geom_torsion_atom_site_label_4
_geom_torsion
C5 Fe1 C1 C2 118.2(3)
C15 Fe1 C1 C2 -115.91(19)
C14 Fe1 C1 C2 -158.87(17)
C4 Fe1 C1 C2 80.55(19)
C17 Fe1 C1 C2 -39.1(5)
C18 Fe1 C1 C2 164.7(3)
C16 Fe1 C1 C2 -74.5(2)
C3 Fe1 C1 C2 36.44(17)
C15 Fe1 C1 C5 125.88(18)
C14 Fe1 C1 C5 82.9(2)
C4 Fe1 C1 C5 -37.66(16)
C17 Fe1 C1 C5 -157.3(3)
C18 Fe1 C1 C5 46.5(4)
C16 Fe1 C1 C5 167.24(17)
C2 Fe1 C1 C5 -118.2(3)
C3 Fe1 C1 C5 -81.77(19)
C5 C1 C2 C3 0.4(3)
Fe1 C1 C2 C3 -59.1(2)
C5 C1 C2 Fe1 59.54(19)
C5 Fe1 C2 C3 81.82(18)
C15 Fe1 C2 C3 -156.99(16)
C1 Fe1 C2 C3 120.4(2)
C14 Fe1 C2 C3 170.2(2)
C4 Fe1 C2 C3 37.70(16)
C17 Fe1 C2 C3 -73.5(2)
C18 Fe1 C2 C3 -41.3(4)
C16 Fe1 C2 C3 -115.34(18)
C5 Fe1 C2 C1 -38.59(17)
C15 Fe1 C2 C1 82.6(2)
C14 Fe1 C2 C1 49.8(4)
C4 Fe1 C2 C1 -82.70(19)
C17 Fe1 C2 C1 166.13(17)
C18 Fe1 C2 C1 -161.7(3)
C16 Fe1 C2 C1 124.25(18)
C3 Fe1 C2 C1 -120.4(2)
C1 C2 C3 C4 -0.1(3)
Fe1 C2 C3 C4 -58.7(2)
C1 C2 C3 Fe1 58.6(2)
C5 Fe1 C3 C2 -81.70(18)
C15 Fe1 C3 C2 49.7(3)
C1 Fe1 C3 C2 -37.25(16)
C14 Fe1 C3 C2 -166.4(4)
C4 Fe1 C3 C2 -119.9(2)
C17 Fe1 C3 C2 124.23(17)
C18 Fe1 C3 C2 164.68(16)
C16 Fe1 C3 C2 81.56(19)
C5 Fe1 C3 C4 38.23(17)
C15 Fe1 C3 C4 169.7(2)
C1 Fe1 C3 C4 82.68(18)
C14 Fe1 C3 C4 -46.5(5)
C17 Fe1 C3 C4 -115.84(18)
C18 Fe1 C3 C4 -75.4(2)
C16 Fe1 C3 C4 -158.51(18)
C2 Fe1 C3 C4 119.9(2)
C2 C3 C4 C5 -0.2(3)
Fe1 C3 C4 C5 -59.4(2)
C2 C3 C4 Fe1 59.2(2)
C15 Fe1 C4 C5 -44.6(5)
C1 Fe1 C4 C5 37.94(17)
C14 Fe1 C4 C5 -76.7(2)
C17 Fe1 C4 C5 -160.32(17)
C18 Fe1 C4 C5 -118.02(17)
C16 Fe1 C4 C5 165.6(3)
C2 Fe1 C4 C5 81.73(18)
C3 Fe1 C4 C5 118.4(2)
C5 Fe1 C4 C3 -118.4(2)
C15 Fe1 C4 C3 -163.0(4)
C1 Fe1 C4 C3 -80.42(18)
C14 Fe1 C4 C3 164.90(18)
C17 Fe1 C4 C3 81.3(2)
C18 Fe1 C4 C3 123.62(17)
C16 Fe1 C4 C3 47.2(4)
C2 Fe1 C4 C3 -36.63(17)
C3 C4 C5 C1 0.5(3)
Fe1 C4 C5 C1 -59.41(19)
C3 C4 C5 C6 -179.1(3)
Fe1 C4 C5 C6 121.1(3)
C3 C4 C5 Fe1 59.9(2)
C2 C1 C5 C4 -0.5(3)
Fe1 C1 C5 C4 59.6(2)
C2 C1 C5 C6 179.0(3)
Fe1 C1 C5 C6 -120.9(3)
C2 C1 C5 Fe1 -60.12(19)
C15 Fe1 C5 C4 166.19(17)
C1 Fe1 C5 C4 -119.3(2)
C14 Fe1 C5 C4 123.94(19)
C17 Fe1 C5 C4 44.0(3)
C18 Fe1 C5 C4 80.08(19)
C16 Fe1 C5 C4 -158.0(4)
C2 Fe1 C5 C4 -81.17(18)
C3 Fe1 C5 C4 -38.31(17)
C15 Fe1 C5 C1 -74.5(2)
C14 Fe1 C5 C1 -116.77(19)
C4 Fe1 C5 C1 119.3(2)
C17 Fe1 C5 C1 163.3(3)
C18 Fe1 C5 C1 -160.63(17)
C16 Fe1 C5 C1 -38.7(5)
C2 Fe1 C5 C1 38.12(18)
C3 Fe1 C5 C1 80.98(19)
C15 Fe1 C5 C6 44.0(3)
C1 Fe1 C5 C6 118.5(3)
C14 Fe1 C5 C6 1.7(3)
C4 Fe1 C5 C6 -122.2(3)
C17 Fe1 C5 C6 -78.2(4)
C18 Fe1 C5 C6 -42.2(3)
C16 Fe1 C5 C6 79.8(5)
C2 Fe1 C5 C6 156.6(3)
C3 Fe1 C5 C6 -160.5(3)
C7 N1 C6 O1 2.8(4)
C7 N1 C6 C5 -179.2(2)
C4 C5 C6 O1 168.7(3)
C1 C5 C6 O1 -10.8(4)
Fe1 C5 C6 O1 -99.8(3)
C4 C5 C6 N1 -9.4(4)
C1 C5 C6 N1 171.1(3)
Fe1 C5 C6 N1 82.1(3)
C6 N1 C7 C8 162.4(3)
N1 C7 C8 N2 57.9(3)
C7 C8 N2 C10 85.2(3)
C11 O2 C10 O3 7.8(5)
C11 O2 C10 N2 -171.9(2)
C8 N2 C10 O3 3.9(4)
C8 N2 C10 O2 -176.4(2)
C10 O2 C11 C12 -64.8(4)
C10 O2 C11 C31 59.3(4)
C10 O2 C11 C13 177.0(3)
C5 Fe1 C14 C15 124.95(18)
C1 Fe1 C14 C15 81.24(19)
C4 Fe1 C14 C15 167.28(17)
C17 Fe1 C14 C15 -81.68(18)
C18 Fe1 C14 C15 -119.4(2)
C16 Fe1 C14 C15 -37.28(18)
C2 Fe1 C14 C15 45.4(3)
C3 Fe1 C14 C15 -156.6(3)
C5 Fe1 C14 C18 -115.63(17)
C15 Fe1 C14 C18 119.4(2)
C1 Fe1 C14 C18 -159.34(16)
C4 Fe1 C14 C18 -73.3(2)
C17 Fe1 C14 C18 37.74(16)
C16 Fe1 C14 C18 82.14(18)
C2 Fe1 C14 C18 164.8(3)
C3 Fe1 C14 C18 -37.2(4)
C5 Fe1 C14 C19 1.0(3)
C15 Fe1 C14 C19 -123.9(4)
C1 Fe1 C14 C19 -42.7(3)
C4 Fe1 C14 C19 43.4(3)
C17 Fe1 C14 C19 154.4(3)
C18 Fe1 C14 C19 116.6(3)
C16 Fe1 C14 C19 -161.2(3)
C2 Fe1 C14 C19 -78.5(4)
C3 Fe1 C14 C19 79.5(5)
C18 C14 C15 C16 0.9(3)
C19 C14 C15 C16 179.0(3)
Fe1 C14 C15 C16 60.1(2)
C18 C14 C15 Fe1 -59.20(18)
C19 C14 C15 Fe1 118.9(3)
C5 Fe1 C15 C16 164.76(18)
C1 Fe1 C15 C16 122.88(19)
C14 Fe1 C15 C16 -119.3(3)
C4 Fe1 C15 C16 -160.1(4)
C17 Fe1 C15 C16 -37.89(18)
C18 Fe1 C15 C16 -81.44(19)
C2 Fe1 C15 C16 80.1(2)
C3 Fe1 C15 C16 45.6(3)
C5 Fe1 C15 C14 -75.9(2)
C1 Fe1 C15 C14 -117.81(19)
C4 Fe1 C15 C14 -40.8(5)
C17 Fe1 C15 C14 81.42(19)
C18 Fe1 C15 C14 37.87(18)
C16 Fe1 C15 C14 119.3(3)
C2 Fe1 C15 C14 -160.64(18)
C3 Fe1 C15 C14 164.9(2)
C14 C15 C16 C17 -1.0(3)
Fe1 C15 C16 C17 58.72(18)
C14 C15 C16 Fe1 -59.67(19)
C5 Fe1 C16 C15 -46.4(5)
C1 Fe1 C16 C15 -76.5(2)
C14 Fe1 C16 C15 37.93(19)
C4 Fe1 C16 C15 167.8(3)
C17 Fe1 C16 C15 119.6(2)
C18 Fe1 C16 C15 82.34(19)
C2 Fe1 C16 C15 -117.49(19)
C3 Fe1 C16 C15 -158.85(17)
C5 Fe1 C16 C17 -166.0(4)
C15 Fe1 C16 C17 -119.6(2)
C1 Fe1 C16 C17 163.87(17)
C14 Fe1 C16 C17 -81.71(19)
C4 Fe1 C16 C17 48.1(3)
C18 Fe1 C16 C17 -37.30(17)
C2 Fe1 C16 C17 122.87(18)
C3 Fe1 C16 C17 81.51(19)
C15 C16 C17 C18 0.6(3)
Fe1 C16 C17 C18 59.36(19)
C15 C16 C17 Fe1 -58.72(19)
C5 Fe1 C17 C18 50.9(4)
C15 Fe1 C17 C18 -82.49(18)
C1 Fe1 C17 C18 -165.9(3)
C14 Fe1 C17 C18 -38.37(17)
C4 Fe1 C17 C18 82.3(2)
C16 Fe1 C17 C18 -119.5(2)
C2 Fe1 C17 C18 164.36(18)
C3 Fe1 C17 C18 124.70(17)
C5 Fe1 C17 C16 170.5(3)
C15 Fe1 C17 C16 37.05(17)
C1 Fe1 C17 C16 -46.4(4)
C14 Fe1 C17 C16 81.17(18)
C4 Fe1 C17 C16 -158.17(17)
C18 Fe1 C17 C16 119.5(2)
C2 Fe1 C17 C16 -76.1(2)
C3 Fe1 C17 C16 -115.75(17)
C16 C17 C18 C14 -0.1(3)
Fe1 C17 C18 C14 59.08(19)
C16 C17 C18 Fe1 -59.16(18)
C15 C14 C18 C17 -0.5(3)
C19 C14 C18 C17 -178.8(2)
Fe1 C14 C18 C17 -59.43(19)
C15 C14 C18 Fe1 58.93(19)
C19 C14 C18 Fe1 -119.3(2)
C5 Fe1 C18 C17 -157.43(17)
C15 Fe1 C18 C17 81.08(18)
C1 Fe1 C18 C17 168.7(3)
C14 Fe1 C18 C17 118.7(2)
C4 Fe1 C18 C17 -115.08(18)
C16 Fe1 C18 C17 37.87(17)
C2 Fe1 C18 C17 -42.7(4)
C3 Fe1 C18 C17 -73.6(2)
C5 Fe1 C18 C14 83.86(18)
C15 Fe1 C18 C14 -37.63(15)
C1 Fe1 C18 C14 50.0(3)
C4 Fe1 C18 C14 126.21(16)
C17 Fe1 C18 C14 -118.7(2)
C16 Fe1 C18 C14 -80.84(17)
C2 Fe1 C18 C14 -161.4(3)
C3 Fe1 C18 C14 167.73(14)
C20 O5 C19 O4 0.3(4)
C20 O5 C19 C14 -179.3(3)
C15 C14 C19 O4 -178.8(3)
C18 C14 C19 O4 -0.9(4)
Fe1 C14 C19 O4 -88.0(4)
C15 C14 C19 O5 0.9(4)
C18 C14 C19 O5 178.7(2)
Fe1 C14 C19 O5 91.6(3)
